data_7242315
loop_
_publ_author_name
'Mezentsev-Cherkes, Ivan A.'
'Shestimerova, Tatiana A.'
'Medved'ko, Aleksei V.'
'Kalinin, Mikhail A.'
'Kuznetsov, Alexey N.'
'Wei, Zheng'
'Dikarev, Evgeny V.'
'Vatsadze, Sergey Z.'
'Shevelkov, Andrei V.'

_publ_section_title
;
 Synthesis and supramolecular organization of the iodide and triiodides of
 a polycyclic adamantane-based diammonium cation: the effects of hydrogen
 bonds and weak I&#x22EF;I interactions
;
_journal_issue 12
_journal_name_full CrystEngComm
_journal_page_first 2384
_journal_page_last 2395
_journal_paper_doi 10.1039/D0CE01730B
_journal_volume 23
_journal_year 2021
_chemical_formula_moiety 'C10 H20 N2, 2(I)'
_chemical_formula_sum 'C10 H20 I2 N2'
_chemical_formula_weight 422.08
_space_group_crystal_system orthorhombic
_space_group_IT_number 61
_space_group_name_Hall '-P 2ac 2ab'
_space_group_name_H-M_alt 'P b c a'
_atom_sites_solution_hydrogens geom
_atom_sites_solution_primary dual
_atom_sites_solution_secondary difmap
_audit_creation_date 2020-07-07
_audit_creation_method
;
Olex2 1.2
(compiled 2018.05.29 svn.r3508 for OlexSys, GUI svn.r5506)
;
_audit_update_record
;
2020-08-08 deposited with the CCDC.	2021-02-23 downloaded from the CCDC.
;
_cell_angle_alpha 90
_cell_angle_beta 90
_cell_angle_gamma 90
_cell_formula_units_Z 8
_cell_length_a 13.3082(8)
_cell_length_b 11.9672(8)
_cell_length_c 17.9425(11)
_cell_measurement_reflns_used 9945
_cell_measurement_temperature 100(2)
_cell_measurement_theta_max 32.04
_cell_measurement_theta_min 3.22
_cell_volume 2857.6(3)
_computing_cell_refinement 'SAINT V8.38A (bruker, 2016)'
_computing_data_collection 'APEX3 v.2017.3-0 (Bruker AXS Inc., 2017)'
_computing_data_reduction 'SAINT V8.38A (bruker, 2016)'
_computing_molecular_graphics 'Olex2 (Dolomanov et al., 2009)'
_computing_publication_material 'Olex2 (Dolomanov et al., 2009)'
_computing_structure_refinement 'SHELXL 2018/3 (Sheldrick, 2018)'
_computing_structure_solution 'SHELXT 2018/2 (Sheldrick, 2018)'
_diffrn_ambient_temperature 100(2)
_diffrn_detector_area_resol_mean 10.42
_diffrn_measured_fraction_theta_full 0.999
_diffrn_measured_fraction_theta_max 0.999
_diffrn_measurement_device_type 'Bruker D8 Venture PHOTON 100 CMOS'
_diffrn_measurement_method 'phi and omega scans'
_diffrn_radiation_monochromator graphite
_diffrn_radiation_type MoK\a
_diffrn_radiation_wavelength 0.71073
_diffrn_reflns_av_R_equivalents 0.0581
_diffrn_reflns_av_unetI/netI 0.0281
_diffrn_reflns_Laue_measured_fraction_full 0.999
_diffrn_reflns_Laue_measured_fraction_max 0.999
_diffrn_reflns_limit_h_max 19
_diffrn_reflns_limit_h_min -19
_diffrn_reflns_limit_k_max 17
_diffrn_reflns_limit_k_min -17
_diffrn_reflns_limit_l_max 26
_diffrn_reflns_limit_l_min -26
_diffrn_reflns_number 58776
_diffrn_reflns_point_group_measured_fraction_full 0.999
_diffrn_reflns_point_group_measured_fraction_max 0.999
_diffrn_reflns_theta_full 25.242
_diffrn_reflns_theta_max 32.090
_diffrn_reflns_theta_min 3.061
_diffrn_source 'fine-focus sealed tube'
_exptl_absorpt_coefficient_mu 4.375
_exptl_absorpt_correction_T_max 0.7238
_exptl_absorpt_correction_T_min 0.6569
_exptl_absorpt_correction_type multi-scan
_exptl_absorpt_process_details
;
SADABS-2016/2 (Bruker, 2016/2) was 
used for absorption correction. 
wR2(int) was 0.0663 before and 0.0554 
after correction. The Ratio of minimum 
to maximum transmission is 0.9076. 
The \l/2 correction factor is Not present.
;
_exptl_crystal_colour yellow
_exptl_crystal_colour_primary yellow
_exptl_crystal_density_diffrn 1.962
_exptl_crystal_description plate
_exptl_crystal_F_000 1600
_exptl_crystal_size_max 0.18
_exptl_crystal_size_mid 0.09
_exptl_crystal_size_min 0.03
_refine_diff_density_max 0.897
_refine_diff_density_min -0.928
_refine_diff_density_rms 0.154
_refine_ls_extinction_coef 0.00049(2)
_refine_ls_extinction_expression Fc^*^=kFc[1+0.001xFc^2^\l^3^/sin(2\q)]^-1/4^
_refine_ls_extinction_method 'SHELXL-2018/3 (Sheldrick 2018)'
_refine_ls_goodness_of_fit_ref 1.118
_refine_ls_hydrogen_treatment constr
_refine_ls_matrix_type full
_refine_ls_number_parameters 130
_refine_ls_number_reflns 4984
_refine_ls_number_restraints 0
_refine_ls_restrained_S_all 1.118
_refine_ls_R_factor_all 0.0450
_refine_ls_R_factor_gt 0.0314
_refine_ls_shift/su_max 0.004
_refine_ls_shift/su_mean 0.000
_refine_ls_structure_factor_coef Fsqd
_refine_ls_weighting_details 'w=1/[\s^2^(Fo^2^)+(0.0070P)^2^+5.5619P] where P=(Fo^2^+2Fc^2^)/3'
_refine_ls_weighting_scheme calc
_refine_ls_wR_factor_gt 0.0415
_refine_ls_wR_factor_ref 0.0437
_reflns_Friedel_coverage 0.000
_reflns_number_gt 4196
_reflns_number_total 4984
_reflns_threshold_expression 'I > 2\s(I)'
_cod_data_source_file d0ce01730b2.cif
_cod_data_source_block kma22h2i2
_cod_depositor_comments 'Adding full bibliography for 7242315--7242318.cif.'
_cod_database_code 7242315
_shelx_shelxl_version_number 2018/3
_shelx_space_group_comment
;
The symmetry employed for this shelxl refinement is uniquely defined
by the following loop, which should always be used as a source of
symmetry information in preference to the above space-group names.
They are only intended as comments.
;
_shelx_estimated_absorpt_t_max 0.880
_shelx_estimated_absorpt_t_min 0.506
_olex2_refinement_description
;
1. Fixed Uiso
 At 1.2 times of:
  All C(H,H) groups, All N(H) groups
 At 1.5 times of:
  All C(H,H,H) groups
2.a Ternary CH refined with riding coordinates:
 N1(H1), N2(H2)
2.b Secondary CH2 refined with riding coordinates:
 C1(H1A,H1B), C3(H3A,H3B), C4(H4A,H4B), C5(H5A,H5B), C6(H6A,H6B), C8(H8A,H8B)
2.c Idealised Me refined as rotating group:
 C7(H7A,H7B,H7C), C10(H10A,H10B,H10C)
;
_olex2_submission_special_instructions 'No special instructions were received'

loop_
_space_group_symop_operation_xyz
'x, y, z'
'-x+1/2, -y, z+1/2'
'-x, y+1/2, -z+1/2'
'x+1/2, -y+1/2, -z'
'-x, -y, -z'
'x-1/2, y, -z-1/2'
'x, -y-1/2, z-1/2'
'-x-1/2, y-1/2, z'

loop_
_atom_site_label
_atom_site_type_symbol
_atom_site_fract_x
_atom_site_fract_y
_atom_site_fract_z
_atom_site_U_iso_or_equiv
_atom_site_adp_type
_atom_site_occupancy
_atom_site_site_symmetry_order
_atom_site_calc_flag
_atom_site_refinement_flags_posn
_atom_site_refinement_flags_adp
_atom_site_refinement_flags_occupancy
_atom_site_disorder_assembly
_atom_site_disorder_group
I1 I 0.08106(2) 0.65798(2) 0.35776(2) 0.01318(4) Uani 1 1 d . . . . .
I2 I 0.23910(2) 1.07341(2) 0.66109(2) 0.01932(5) Uani 1 1 d . . . . .
N1 N 0.03417(15) 0.80625(16) 0.13140(11) 0.0127(4) Uani 1 1 d . . . . .
H1 H 0.104008 0.836775 0.134310 0.015 Uiso 1 1 calc R . . . .
N2 N -0.12319(15) 0.79356(16) 0.19601(11) 0.0119(4) Uani 1 1 d . . . . .
H2 H -0.159740 0.815738 0.242409 0.014 Uiso 1 1 calc R . . . .
C1 C -0.17833(17) 0.8427(2) 0.13048(13) 0.0131(5) Uani 1 1 d . . . . .
H1A H -0.181451 0.924985 0.135339 0.016 Uiso 1 1 calc R . . . .
H1B H -0.247922 0.813500 0.128954 0.016 Uiso 1 1 calc R . . . .
C2 C -0.06504(17) 0.63305(19) 0.12117(13) 0.0116(4) Uani 1 1 d . . . . .
C3 C -0.01539(18) 0.8557(2) 0.06352(13) 0.0136(5) Uani 1 1 d . . . . .
H3A H 0.022495 0.834638 0.018162 0.016 Uiso 1 1 calc R . . . .
H3B H -0.016199 0.938216 0.067261 0.016 Uiso 1 1 calc R . . . .
C4 C -0.01958(18) 0.8399(2) 0.20023(13) 0.0136(5) Uani 1 1 d . . . . .
H4A H -0.021982 0.922337 0.204132 0.016 Uiso 1 1 calc R . . . .
H4B H 0.015568 0.810119 0.244635 0.016 Uiso 1 1 calc R . . . .
C5 C -0.11920(19) 0.68272(19) 0.05305(14) 0.0138(5) Uani 1 1 d . . . . .
H5A H -0.188408 0.652680 0.050294 0.017 Uiso 1 1 calc R . . . .
H5B H -0.083309 0.660832 0.006976 0.017 Uiso 1 1 calc R . . . .
C6 C 0.04164(18) 0.68098(19) 0.12562(14) 0.0143(5) Uani 1 1 d . . . . .
H6A H 0.076873 0.650540 0.169769 0.017 Uiso 1 1 calc R . . . .
H6B H 0.080179 0.660045 0.080533 0.017 Uiso 1 1 calc R . . . .
C7 C -0.0600(2) 0.5054(2) 0.11684(16) 0.0192(5) Uani 1 1 d . . . . .
H7A H -0.024525 0.483249 0.071311 0.029 Uiso 1 1 calc GR . . . .
H7B H -0.128272 0.474758 0.116053 0.029 Uiso 1 1 calc GR . . . .
H7C H -0.023941 0.476486 0.160389 0.029 Uiso 1 1 calc GR . . . .
C8 C -0.12191(19) 0.66762(19) 0.19209(14) 0.0132(5) Uani 1 1 d . . . . .
H8A H -0.191497 0.638460 0.190564 0.016 Uiso 1 1 calc R . . . .
H8B H -0.088046 0.636532 0.236622 0.016 Uiso 1 1 calc R . . . .
C9 C -0.12295(18) 0.8111(2) 0.05878(14) 0.0128(5) Uani 1 1 d . . . . .
C10 C -0.1769(2) 0.8636(2) -0.00743(15) 0.0230(6) Uani 1 1 d . . . . .
H10A H -0.141119 0.844728 -0.053482 0.034 Uiso 1 1 calc GR . . . .
H10B H -0.178445 0.944978 -0.001348 0.034 Uiso 1 1 calc GR . . . .
H10C H -0.245773 0.834946 -0.010039 0.034 Uiso 1 1 calc GR . . . .

loop_
_atom_site_aniso_label
_atom_site_aniso_U_11
_atom_site_aniso_U_22
_atom_site_aniso_U_33
_atom_site_aniso_U_23
_atom_site_aniso_U_13
_atom_site_aniso_U_12
I1 0.01353(7) 0.01296(7) 0.01305(7) 0.00234(6) -0.00064(6) -0.00148(6)
I2 0.01405(8) 0.02225(8) 0.02165(9) -0.01079(7) 0.00821(7) -0.00665(6)
N1 0.0096(9) 0.0126(9) 0.0158(10) 0.0012(8) -0.0003(8) -0.0012(7)
N2 0.0122(10) 0.0133(9) 0.0102(10) -0.0002(8) 0.0026(8) 0.0005(7)
C1 0.0097(10) 0.0108(10) 0.0189(12) 0.0018(9) 0.0000(9) 0.0013(9)
C2 0.0108(11) 0.0107(10) 0.0135(11) -0.0017(8) -0.0014(9) -0.0002(8)
C3 0.0158(12) 0.0135(11) 0.0115(11) 0.0022(9) 0.0018(9) 0.0012(9)
C4 0.0151(11) 0.0138(11) 0.0119(11) -0.0014(9) -0.0016(9) -0.0013(9)
C5 0.0147(11) 0.0135(11) 0.0132(12) -0.0009(9) -0.0020(9) -0.0008(9)
C6 0.0110(11) 0.0130(11) 0.0190(13) -0.0010(9) 0.0016(9) 0.0027(9)
C7 0.0212(13) 0.0115(11) 0.0251(13) -0.0035(10) -0.0006(11) 0.0010(10)
C8 0.0151(11) 0.0102(10) 0.0142(11) 0.0023(9) 0.0012(9) -0.0011(9)
C9 0.0116(11) 0.0149(11) 0.0119(11) 0.0019(9) -0.0020(9) 0.0006(9)
C10 0.0246(14) 0.0248(14) 0.0196(14) 0.0059(11) -0.0093(11) 0.0015(11)

loop_
_atom_type_symbol
_atom_type_description
_atom_type_scat_dispersion_real
_atom_type_scat_dispersion_imag
_atom_type_scat_source
C C 0.0033 0.0016 'International Tables Vol C Tables 4.2.6.8 and 6.1.1.4'
H H 0.0000 0.0000 'International Tables Vol C Tables 4.2.6.8 and 6.1.1.4'
I I -0.4742 1.8119 'International Tables Vol C Tables 4.2.6.8 and 6.1.1.4'
N N 0.0061 0.0033 'International Tables Vol C Tables 4.2.6.8 and 6.1.1.4'

loop_
_geom_angle_atom_site_label_1
_geom_angle_atom_site_label_2
_geom_angle_atom_site_label_3
_geom_angle
_geom_angle_site_symmetry_1
_geom_angle_site_symmetry_3
_geom_angle_publ_flag
C3 N1 H1 107.8 . . ?
C4 N1 H1 107.8 . . ?
C4 N1 C3 110.84(18) . . ?
C4 N1 C6 111.05(19) . . ?
C6 N1 H1 107.8 . . ?
C6 N1 C3 111.36(19) . . ?
C1 N2 H2 108.0 . . ?
C1 N2 C8 111.03(19) . . ?
C4 N2 H2 108.0 . . ?
C4 N2 C1 110.25(18) . . ?
C4 N2 C8 111.34(19) . . ?
C8 N2 H2 108.0 . . ?
N2 C1 H1A 109.9 . . ?
N2 C1 H1B 109.9 . . ?
N2 C1 C9 108.99(18) . . ?
H1A C1 H1B 108.3 . . ?
C9 C1 H1A 109.9 . . ?
C9 C1 H1B 109.9 . . ?
C6 C2 C5 109.30(19) . . ?
C6 C2 C8 108.19(19) . . ?
C7 C2 C5 111.5(2) . . ?
C7 C2 C6 109.6(2) . . ?
C7 C2 C8 109.4(2) . . ?
C8 C2 C5 108.84(19) . . ?
N1 C3 H3A 110.0 . . ?
N1 C3 H3B 110.0 . . ?
N1 C3 C9 108.52(19) . . ?
H3A C3 H3B 108.4 . . ?
C9 C3 H3A 110.0 . . ?
C9 C3 H3B 110.0 . . ?
N1 C4 N2 107.67(18) . . ?
N1 C4 H4A 110.2 . . ?
N1 C4 H4B 110.2 . . ?
N2 C4 H4A 110.2 . . ?
N2 C4 H4B 110.2 . . ?
H4A C4 H4B 108.5 . . ?
C2 C5 H5A 109.6 . . ?
C2 C5 H5B 109.6 . . ?
C2 C5 C9 110.34(19) . . ?
H5A C5 H5B 108.1 . . ?
C9 C5 H5A 109.6 . . ?
C9 C5 H5B 109.6 . . ?
N1 C6 C2 108.35(19) . . ?
N1 C6 H6A 110.0 . . ?
N1 C6 H6B 110.0 . . ?
C2 C6 H6A 110.0 . . ?
C2 C6 H6B 110.0 . . ?
H6A C6 H6B 108.4 . . ?
C2 C7 H7A 109.5 . . ?
C2 C7 H7B 109.5 . . ?
C2 C7 H7C 109.5 . . ?
H7A C7 H7B 109.5 . . ?
H7A C7 H7C 109.5 . . ?
H7B C7 H7C 109.5 . . ?
N2 C8 C2 108.25(19) . . ?
N2 C8 H8A 110.0 . . ?
N2 C8 H8B 110.0 . . ?
C2 C8 H8A 110.0 . . ?
C2 C8 H8B 110.0 . . ?
H8A C8 H8B 108.4 . . ?
C1 C9 C3 108.5(2) . . ?
C1 C9 C5 108.6(2) . . ?
C3 C9 C5 108.7(2) . . ?
C10 C9 C1 109.1(2) . . ?
C10 C9 C3 109.9(2) . . ?
C10 C9 C5 112.0(2) . . ?
C9 C10 H10A 109.5 . . ?
C9 C10 H10B 109.5 . . ?
C9 C10 H10C 109.5 . . ?
H10A C10 H10B 109.5 . . ?
H10A C10 H10C 109.5 . . ?
H10B C10 H10C 109.5 . . ?

loop_
_geom_bond_atom_site_label_1
_geom_bond_atom_site_label_2
_geom_bond_distance
_geom_bond_site_symmetry_2
_geom_bond_publ_flag
N1 H1 1.0000 . ?
N1 C3 1.506(3) . ?
N1 C4 1.483(3) . ?
N1 C6 1.506(3) . ?
N2 H2 1.0000 . ?
N2 C1 1.505(3) . ?
N2 C4 1.488(3) . ?
N2 C8 1.509(3) . ?
C1 H1A 0.9900 . ?
C1 H1B 0.9900 . ?
C1 C9 1.530(3) . ?
C2 C5 1.538(3) . ?
C2 C6 1.533(3) . ?
C2 C7 1.531(3) . ?
C2 C8 1.537(3) . ?
C3 H3A 0.9900 . ?
C3 H3B 0.9900 . ?
C3 C9 1.530(3) . ?
C4 H4A 0.9900 . ?
C4 H4B 0.9900 . ?
C5 H5A 0.9900 . ?
C5 H5B 0.9900 . ?
C5 C9 1.540(3) . ?
C6 H6A 0.9900 . ?
C6 H6B 0.9900 . ?
C7 H7A 0.9800 . ?
C7 H7B 0.9800 . ?
C7 H7C 0.9800 . ?
C8 H8A 0.9900 . ?
C8 H8B 0.9900 . ?
C9 C10 1.524(3) . ?
C10 H10A 0.9800 . ?
C10 H10B 0.9800 . ?
C10 H10C 0.9800 . ?

loop_
_geom_hbond_atom_site_label_D
_geom_hbond_atom_site_label_H
_geom_hbond_atom_site_label_A
_geom_hbond_distance_DH
_geom_hbond_distance_HA
_geom_hbond_distance_DA
_geom_hbond_angle_DHA
_geom_hbond_site_symmetry_A
_geom_hbond_publ_flag
N1 H1 I2 1.00 2.40 3.386(2) 169.7 2_574 yes
N2 H2 I2 1.00 2.42 3.389(2) 162.2 5_576 yes
C4 H4B I1 0.99 2.86 3.810(2) 160.6 . yes
